data_7116777
loop_
_publ_author_name
'Sean D. Woodall'
'Adam N. Swinburne'
'Nidhu lal Banik'
'Andrew Kerridge'
'Poppy Di Pietro'
'Christian Adam'
'Peter Kaden'
'Louise S. Natrajan'

_publ_section_title
;
 Neptunyl(VI) centred visible LMCT emission directly observable in the
 presence of uranyl(VI)
;
_journal_name_full Chem.Commun.
_journal_page_first 5402
_journal_paper_doi 10.1039/C4cc08718F
_journal_volume 51
_journal_year 2015
_chemical_formula_moiety 'C66 H55 N2 O7 P5 U, C H2 Cl2'
_chemical_formula_sum 'C67 H57 Cl2 N2 O7 P5 U'
_chemical_formula_weight 1465.92
_chemical_name_common '[U(TPIP)2Ph3PO)'
_chemical_name_systematic 2
_space_group_crystal_system monoclinic
_space_group_IT_number 14
_space_group_name_Hall '-P 2yn'
_space_group_name_H-M_alt 'P 1 21/n 1'
_symmetry_space_group_name_Hall '-P 2yn'
_symmetry_space_group_name_H-M 'P 1 21/n 1'
_atom_sites_solution_hydrogens geom
_atom_sites_solution_primary iterative
_audit_creation_date 2014-11-25
_audit_creation_method
;
Olex2 1.2
(compiled 2014.11.21 svn.r3092 for OlexSys, GUI svn.r4949)
;
_audit_update_record
;
2014-12-13 deposited with the CCDC.
2014-12-16 downloaded from the CCDC.
;
_cell_angle_alpha 90
_cell_angle_beta 95.334(4)
_cell_angle_gamma 90
_cell_formula_units_Z 4
_cell_length_a 9.7808(5)
_cell_length_b 23.6970(7)
_cell_length_c 26.1815(8)
_cell_measurement_reflns_used 9052
_cell_measurement_temperature 101.8(3)
_cell_measurement_theta_max 27.8420
_cell_measurement_theta_min 2.8714
_cell_volume 6042.0(4)
_computing_cell_refinement
'CrysAlisPro, Agilent Technologies, Version 1.171.37.35 (release 13-08-2014 CrysAlis171 .NET) (compiled Aug 13 2014,18:06:01)'
_computing_data_collection
'CrysAlisPro, Agilent Technologies, Version 1.171.37.35 (release 13-08-2014 CrysAlis171 .NET) (compiled Aug 13 2014,18:06:01)'
_computing_data_reduction
'CrysAlisPro, Agilent Technologies, Version 1.171.37.35 (release 13-08-2014 CrysAlis171 .NET) (compiled Aug 13 2014,18:06:01)'
_computing_molecular_graphics 'Olex2 (Dolomanov et al., 2009)'
_computing_publication_material 'Olex2 (Dolomanov et al., 2009)'
_computing_structure_refinement 'ShelXL (Sheldrick, 2008)'
_computing_structure_solution
;
Superflip (Palatinus & Chapuis, 2007;Palatinus & van der Lee, 2008;
Palatinus et al., 2012)
;
_diffrn_ambient_environment N~2~
_diffrn_ambient_temperature 101.8(3)
_diffrn_detector 'CCD plate'
_diffrn_detector_area_resol_mean 8.3367
_diffrn_detector_type 'Sapphire2, large Be window'
_diffrn_measured_fraction_theta_full 0.993
_diffrn_measured_fraction_theta_max 0.974
_diffrn_measurement_details
;
  1 omega  -70.00  -36.00   1.0000   60.0000
omega____ theta____ kappa____ phi______ frames
    -       21.1807 -179.0000   90.0000 34

  2 omega  -17.00  101.00   1.0000   60.0000
omega____ theta____ kappa____ phi______ frames
    -       21.1807   37.0000 -120.0000 118

  3 omega  -35.00   36.00   1.0000   60.0000
omega____ theta____ kappa____ phi______ frames
    -       21.1807  -77.0000   60.0000 71
;
_diffrn_measurement_device 'four-circle diffractometer'
_diffrn_measurement_device_type 'Xcalibur, Sapphire2, large Be window'
_diffrn_measurement_method '\w scans'
_diffrn_orient_matrix_UB_11 0.0037946000
_diffrn_orient_matrix_UB_12 0.0282585000
_diffrn_orient_matrix_UB_13 0.0089800000
_diffrn_orient_matrix_UB_21 0.0338476000
_diffrn_orient_matrix_UB_22 -0.0093205000
_diffrn_orient_matrix_UB_23 0.0236198000
_diffrn_orient_matrix_UB_31 0.0643365000
_diffrn_orient_matrix_UB_32 0.0033125000
_diffrn_orient_matrix_UB_33 -0.0101082000
_diffrn_radiation_monochromator graphite
_diffrn_radiation_probe x-ray
_diffrn_radiation_type MoK\a
_diffrn_radiation_wavelength 0.71073
_diffrn_reflns_av_R_equivalents 0.0370
_diffrn_reflns_av_unetI/netI 0.0536
_diffrn_reflns_Laue_measured_fraction_full 0.993
_diffrn_reflns_Laue_measured_fraction_max 0.974
_diffrn_reflns_limit_h_max 12
_diffrn_reflns_limit_h_min -12
_diffrn_reflns_limit_k_max 29
_diffrn_reflns_limit_k_min -13
_diffrn_reflns_limit_l_max 32
_diffrn_reflns_limit_l_min -14
_diffrn_reflns_number 22263
_diffrn_reflns_point_group_measured_fraction_full 0.993
_diffrn_reflns_point_group_measured_fraction_max 0.974
_diffrn_reflns_theta_full 25.242
_diffrn_reflns_theta_max 26.371
_diffrn_reflns_theta_min 2.871
_diffrn_source 'Enhance (Mo) X-ray Source'
_exptl_absorpt_coefficient_mu 2.965
_exptl_absorpt_correction_T_max 1.00000
_exptl_absorpt_correction_T_min 0.57149
_exptl_absorpt_correction_type multi-scan
_exptl_absorpt_process_details
'CrysAlisPro, Agilent Technologies, Version 1.171.37.35 (release 13-08-2014 CrysAlis171 .NET) (compiled Aug 13 2014,18:06:01) Empirical absorption correction using spherical harmonics, implemented in SCALE3 ABSPACK scaling algorithm. Empirical absorption correction using spherical harmonics, implemented in SCALE3 ABSPACK scaling algorithm.'
_exptl_crystal_colour 'clear light green'
_exptl_crystal_colour_lustre clear
_exptl_crystal_colour_modifier light
_exptl_crystal_colour_primary green
_exptl_crystal_density_diffrn 1.612
_exptl_crystal_description needle
_exptl_crystal_F_000 2920
_exptl_crystal_preparation Luminescent
_exptl_crystal_recrystallization_method 'Re-crystallisation from solvent: CH2Cl2'
_exptl_crystal_size_max 0.85
_exptl_crystal_size_mid 0.12
_exptl_crystal_size_min 0.12
_refine_diff_density_max 3.473
_refine_diff_density_min -2.377
_refine_diff_density_rms 0.127
_refine_ls_extinction_method none
_refine_ls_goodness_of_fit_ref 1.031
_refine_ls_hydrogen_treatment constr
_refine_ls_matrix_type full
_refine_ls_number_parameters 757
_refine_ls_number_reflns 12024
_refine_ls_number_restraints 9
_refine_ls_restrained_S_all 1.037
_refine_ls_R_factor_all 0.0487
_refine_ls_R_factor_gt 0.0376
_refine_ls_shift/su_max 0.001
_refine_ls_shift/su_mean 0.000
_refine_ls_structure_factor_coef Fsqd
_refine_ls_weighting_details 'w=1/[\s^2^(Fo^2^)+(0.0374P)^2^+18.4858P] where P=(Fo^2^+2Fc^2^)/3'
_refine_ls_weighting_scheme calc
_refine_ls_wR_factor_gt 0.0849
_refine_ls_wR_factor_ref 0.0898
_reflns_Friedel_coverage 0.000
_reflns_number_gt 10453
_reflns_number_total 12024
_reflns_threshold_expression 'I > 2\s(I)'
_cod_data_source_file c4cc08718f2.cif
_cod_data_source_block olsn147
_cod_database_code 7116777
_shelxl_version_number 2014/6
_chemical_oxdiff_formula 'C44.67 H38.67 Cl1.33 N1.33 O4.67 P3.33 U0.67'
_shelx_space_group_comment
;
The symmetry employed for this shelxl refinement is uniquely defined
by the following loop, which should always be used as a source of
symmetry information in preference to the above space-group names.
They are only intended as comments.
;
_reflns_odcompleteness_completeness 97.38
_reflns_odcompleteness_iscentric 1
_reflns_odcompleteness_theta 26.32
_olex2_refinement_description
;
1. Fixed Uiso
 At 1.2 times of:
  All C(H) groups, All C(H,H) groups
2. Rigid body (RIGU) restrains
 Cl2, C67, Cl1
 with sigma for 1-2 distances of 0.004 and sigma for 1-3 distances of 0.004
3.a Secondary CH2 refined with riding coordinates:
 C67(H67A,H67B)
3.b Aromatic/amide H refined with riding coordinates:
 C42(H42), C62(H62), C20(H20), C54(H54), C21(H21), C39(H39), C36(H36),
 C22(H22), C38(H38), C44(H44), C35(H35), C2(H2), C14(H14), C15(H15), C4(H4),
 C27(H27), C16(H16), C17(H17), C26(H26), C48(H48), C18(H18), C6(H6), C40(H40),
 C41(H41), C30(H30), C66(H66), C23(H23), C3(H3), C11(H11), C64(H64), C33(H33),
 C9(H9), C5(H5), C50(H50), C28(H28), C53(H53), C34(H34), C29(H29), C12(H12),
 C10(H10), C24(H24), C60(H60), C46(H46), C45(H45), C56(H56), C32(H32), C65(H65),
  C51(H51), C47(H47), C8(H8), C52(H52), C63(H63), C59(H59), C58(H58), C57(H57)
;
_olex2_date_sample_data_collection 2012-04-20
_olex2_submission_special_instructions 'No special instructions were received'

loop_
_space_group_symop_operation_xyz
'x, y, z'
'-x+1/2, y+1/2, -z+1/2'
'-x, -y, -z'
'x-1/2, -y-1/2, z-1/2'

loop_
_atom_site_label
_atom_site_type_symbol
_atom_site_fract_x
_atom_site_fract_y
_atom_site_fract_z
_atom_site_U_iso_or_equiv
_atom_site_adp_type
_atom_site_occupancy
_atom_site_site_symmetry_order
_atom_site_calc_flag
_atom_site_refinement_flags_posn
_atom_site_refinement_flags_adp
U1 U 0.48272(2) 0.68160(2) 0.13797(2) 0.01069(5) Uani 1 1 d . .
P2 P 0.34207(11) 0.54519(5) 0.16861(4) 0.0117(2) Uani 1 1 d . .
P4 P 0.66784(11) 0.80070(5) 0.20332(4) 0.0136(2) Uani 1 1 d . .
P1 P 0.25763(11) 0.67008(5) 0.00832(4) 0.0134(2) Uani 1 1 d . .
P3 P 0.51061(11) 0.59259(5) 0.24999(4) 0.0117(2) Uani 1 1 d . .
P5 P 0.52745(11) 0.83285(5) 0.11070(4) 0.0135(2) Uani 1 1 d . .
O3 O 0.3539(3) 0.67444(13) 0.05620(11) 0.0168(6) Uani 1 1 d . .
O2 O 0.6360(3) 0.66304(14) 0.11134(11) 0.0200(7) Uani 1 1 d . .
O1 O 0.3283(3) 0.69923(14) 0.16405(11) 0.0185(7) Uani 1 1 d . .
O5 O 0.5706(3) 0.63370(12) 0.21382(10) 0.0130(6) Uani 1 1 d . .
O4 O 0.3970(3) 0.58662(12) 0.13127(10) 0.0145(6) Uani 1 1 d . .
O6 O 0.5851(3) 0.74634(13) 0.19936(11) 0.0180(7) Uani 1 1 d . .
O7 O 0.4941(3) 0.77215(12) 0.09508(10) 0.0158(6) Uani 1 1 d . .
N2 N 0.6507(4) 0.84133(15) 0.15464(13) 0.0161(8) Uani 1 1 d . .
N1 N 0.4171(3) 0.54295(15) 0.22538(13) 0.0141(7) Uani 1 1 d . .
C19 C 0.1611(4) 0.55860(18) 0.17186(16) 0.0138(9) Uani 1 1 d . .
C43 C 0.6179(4) 0.83959(19) 0.25801(16) 0.0167(9) Uani 1 1 d . .
C1 C 0.0896(4) 0.69605(19) 0.01943(17) 0.0175(9) Uani 1 1 d . .
C7 C 0.2443(4) 0.59876(19) -0.01579(15) 0.0166(9) Uani 1 1 d . .
C42 C 0.7551(5) 0.59502(19) 0.31307(17) 0.0196(9) Uani 1 1 d . .
H42 H 0.7538 0.6345 0.3069 0.023 Uiso 1 1 calc R .
C31 C 0.4202(4) 0.63231(19) 0.29509(15) 0.0146(9) Uani 1 1 d . .
C37 C 0.6507(4) 0.56083(19) 0.28990(15) 0.0141(9) Uani 1 1 d . .
C25 C 0.3523(4) 0.47467(18) 0.14290(16) 0.0145(9) Uani 1 1 d . .
C62 C 0.7159(5) 0.8797(2) 0.04993(19) 0.0268(11) Uani 1 1 d . .
H62 H 0.7830 0.8620 0.0732 0.032 Uiso 1 1 calc R .
C20 C 0.0919(4) 0.5340(2) 0.21031(17) 0.0200(10) Uani 1 1 d . .
H20 H 0.1400 0.5096 0.2345 0.024 Uiso 1 1 calc R .
C61 C 0.5773(5) 0.87371(18) 0.05686(16) 0.0159(9) Uani 1 1 d . .
C54 C 0.9528(5) 0.8207(2) 0.21054(17) 0.0216(10) Uani 1 1 d . .
H54 H 0.9319 0.8581 0.1992 0.026 Uiso 1 1 calc R .
C21 C -0.0467(4) 0.5447(2) 0.21372(17) 0.0207(10) Uani 1 1 d . .
H21 H -0.0930 0.5278 0.2402 0.025 Uiso 1 1 calc R .
C39 C 0.7614(5) 0.4791(2) 0.33099(17) 0.0231(10) Uani 1 1 d . .
H39 H 0.7637 0.4396 0.3370 0.028 Uiso 1 1 calc R .
C36 C 0.4626(5) 0.68720(19) 0.30846(17) 0.0192(9) Uani 1 1 d . .
H36 H 0.5333 0.7046 0.2915 0.023 Uiso 1 1 calc R .
C22 C -0.1169(5) 0.5802(2) 0.17810(18) 0.0219(10) Uani 1 1 d . .
H22 H -0.2114 0.5880 0.1804 0.026 Uiso 1 1 calc R .
C38 C 0.6554(5) 0.50304(19) 0.29910(16) 0.0179(9) Uani 1 1 d . .
H38 H 0.5851 0.4795 0.2833 0.021 Uiso 1 1 calc R .
C44 C 0.7022(5) 0.8790(2) 0.28405(16) 0.0207(10) Uani 1 1 d . .
H44 H 0.7936 0.8837 0.2753 0.025 Uiso 1 1 calc R .
C49 C 0.8465(4) 0.78219(19) 0.21630(15) 0.0155(9) Uani 1 1 d . .
C35 C 0.4018(5) 0.7163(2) 0.34648(18) 0.0253(11) Uani 1 1 d . .
H35 H 0.4322 0.7533 0.3557 0.030 Uiso 1 1 calc R .
C2 C 0.0702(5) 0.7183(2) 0.06775(17) 0.0191(9) Uani 1 1 d . .
H2 H 0.1449 0.7190 0.0937 0.023 Uiso 1 1 calc R .
C14 C 0.2737(5) 0.7043(2) -0.09354(16) 0.0192(9) Uani 1 1 d . .
H14 H 0.2051 0.6769 -0.1029 0.023 Uiso 1 1 calc R .
C13 C 0.3221(4) 0.71149(18) -0.04220(15) 0.0146(9) Uani 1 1 d . .
C15 C 0.3262(5) 0.7374(2) -0.13106(16) 0.0209(10) Uani 1 1 d . .
H15 H 0.2920 0.7331 -0.1660 0.025 Uiso 1 1 calc R .
C4 C -0.1661(5) 0.7371(2) 0.04132(19) 0.0255(11) Uani 1 1 d . .
H4 H -0.2540 0.7499 0.0490 0.031 Uiso 1 1 calc R .
C27 C 0.4303(5) 0.3777(2) 0.15043(18) 0.0227(10) Uani 1 1 d . .
H27 H 0.4775 0.3487 0.1699 0.027 Uiso 1 1 calc R .
C16 C 0.4278(5) 0.77651(19) -0.11758(17) 0.0203(10) Uani 1 1 d . .
H16 H 0.4651 0.7983 -0.1434 0.024 Uiso 1 1 calc R .
C17 C 0.4755(5) 0.7841(2) -0.06651(17) 0.0207(10) Uani 1 1 d . .
H17 H 0.5444 0.8115 -0.0574 0.025 Uiso 1 1 calc R .
C26 C 0.4191(5) 0.43160(19) 0.17151(17) 0.0198(10) Uani 1 1 d . .
H26 H 0.4574 0.4388 0.2056 0.024 Uiso 1 1 calc R .
C48 C 0.4835(5) 0.8332(2) 0.27186(19) 0.0255(11) Uani 1 1 d . .
H48 H 0.4236 0.8064 0.2545 0.031 Uiso 1 1 calc R .
C18 C 0.4228(4) 0.75177(18) -0.02875(16) 0.0171(9) Uani 1 1 d . .
H18 H 0.4554 0.7571 0.0062 0.021 Uiso 1 1 calc R .
C6 C -0.0218(5) 0.6957(2) -0.01797(18) 0.0242(10) Uani 1 1 d . .
H6 H -0.0108 0.6813 -0.0512 0.029 Uiso 1 1 calc R .
C40 C 0.8636(5) 0.5136(2) 0.35390(17) 0.0242(11) Uani 1 1 d . .
H40 H 0.9362 0.4976 0.3758 0.029 Uiso 1 1 calc R .
C41 C 0.8610(5) 0.5713(2) 0.34515(18) 0.0241(10) Uani 1 1 d . .
H41 H 0.9317 0.5946 0.3611 0.029 Uiso 1 1 calc R .
C30 C 0.2929(5) 0.46261(19) 0.09321(17) 0.0190(9) Uani 1 1 d . .
H30 H 0.2456 0.4914 0.0735 0.023 Uiso 1 1 calc R .
C66 C 0.4802(5) 0.9001(2) 0.02229(17) 0.0244(10) Uani 1 1 d . .
H66 H 0.3851 0.8963 0.0262 0.029 Uiso 1 1 calc R .
C23 C -0.0493(5) 0.6043(2) 0.13940(18) 0.0226(10) Uani 1 1 d . .
H23 H -0.0980 0.6282 0.1149 0.027 Uiso 1 1 calc R .
C3 C -0.0562(5) 0.7393(2) 0.07827(18) 0.0245(11) Uani 1 1 d . .
H3 H -0.0672 0.7552 0.1109 0.029 Uiso 1 1 calc R .
C11 C 0.3689(5) 0.5193(2) -0.04715(19) 0.0289(11) Uani 1 1 d . .
H11 H 0.4531 0.5027 -0.0546 0.035 Uiso 1 1 calc R .
C64 C 0.6607(6) 0.9379(2) -0.02437(19) 0.0349(13) Uani 1 1 d . .
H64 H 0.6892 0.9601 -0.0517 0.042 Uiso 1 1 calc R .
C33 C 0.2531(5) 0.6385(2) 0.35710(19) 0.0315(12) Uani 1 1 d . .
H33 H 0.1801 0.6220 0.3735 0.038 Uiso 1 1 calc R .
C9 C 0.1251(5) 0.5140(2) -0.0442(2) 0.0302(12) Uani 1 1 d . .
H9 H 0.0416 0.4935 -0.0502 0.036 Uiso 1 1 calc R .
C5 C -0.1481(5) 0.7161(2) -0.00695(19) 0.0275(11) Uani 1 1 d . .
H5 H -0.2231 0.7158 -0.0327 0.033 Uiso 1 1 calc R .
C50 C 0.8797(5) 0.7270(2) 0.23174(16) 0.0197(10) Uani 1 1 d . .
H50 H 0.8085 0.7004 0.2353 0.024 Uiso 1 1 calc R .
C28 C 0.3730(5) 0.3668(2) 0.10157(18) 0.0215(10) Uani 1 1 d . .
H28 H 0.3810 0.3302 0.0873 0.026 Uiso 1 1 calc R .
C53 C 1.0887(5) 0.8041(2) 0.22140(18) 0.0274(11) Uani 1 1 d . .
H53 H 1.1607 0.8304 0.2179 0.033 Uiso 1 1 calc R .
C34 C 0.2987(5) 0.6921(2) 0.37079(18) 0.0268(11) Uani 1 1 d . .
H34 H 0.2585 0.7122 0.3970 0.032 Uiso 1 1 calc R .
C29 C 0.3028(5) 0.4091(2) 0.07268(17) 0.0222(10) Uani 1 1 d . .
H29 H 0.2621 0.4012 0.0391 0.027 Uiso 1 1 calc R .
C12 C 0.3663(5) 0.5736(2) -0.02746(19) 0.0276(11) Uani 1 1 d . .
H12 H 0.4498 0.5941 -0.0218 0.033 Uiso 1 1 calc R .
C10 C 0.2470(5) 0.4896(2) -0.05578(17) 0.0251(11) Uani 1 1 d . .
H10 H 0.2470 0.4526 -0.0697 0.030 Uiso 1 1 calc R .
C24 C 0.0893(4) 0.59370(19) 0.13613(16) 0.0182(9) Uani 1 1 d . .
H24 H 0.1351 0.6104 0.1095 0.022 Uiso 1 1 calc R .
C55 C 0.3694(4) 0.86591(19) 0.12575(16) 0.0172(9) Uani 1 1 d . .
C60 C 0.3672(5) 0.9102(2) 0.16071(17) 0.0212(10) Uani 1 1 d . .
H60 H 0.4490 0.9207 0.1808 0.025 Uiso 1 1 calc R .
C46 C 0.5221(6) 0.9049(2) 0.3364(2) 0.0353(13) Uani 1 1 d . .
H46 H 0.4899 0.9271 0.3630 0.042 Uiso 1 1 calc R .
C45 C 0.6552(6) 0.9118(2) 0.32303(19) 0.0308(12) Uani 1 1 d . .
H45 H 0.7141 0.9389 0.3404 0.037 Uiso 1 1 calc R .
C56 C 0.2466(5) 0.8495(2) 0.09775(18) 0.0252(11) Uani 1 1 d . .
H56 H 0.2455 0.8179 0.0754 0.030 Uiso 1 1 calc R .
C32 C 0.3138(5) 0.6087(2) 0.31939(18) 0.0246(11) Uani 1 1 d . .
H32 H 0.2822 0.5718 0.3102 0.029 Uiso 1 1 calc R .
C65 C 0.5231(6) 0.9322(2) -0.01796(18) 0.0291(12) Uani 1 1 d . .
H65 H 0.4568 0.9503 -0.0412 0.035 Uiso 1 1 calc R .
C51 C 1.0150(5) 0.7106(2) 0.24185(18) 0.0271(11) Uani 1 1 d . .
H51 H 1.0366 0.6729 0.2519 0.033 Uiso 1 1 calc R .
C47 C 0.4378(6) 0.8663(2) 0.3112(2) 0.0358(13) Uani 1 1 d . .
H47 H 0.3468 0.8617 0.3204 0.043 Uiso 1 1 calc R .
C8 C 0.1234(5) 0.5682(2) -0.02378(19) 0.0244(10) Uani 1 1 d . .
H8 H 0.0394 0.5842 -0.0153 0.029 Uiso 1 1 calc R .
C52 C 1.1194(5) 0.7494(2) 0.23724(18) 0.0284(12) Uani 1 1 d . .
H52 H 1.2124 0.7384 0.2450 0.034 Uiso 1 1 calc R .
C63 C 0.7570(6) 0.9111(2) 0.0093(2) 0.0379(14) Uani 1 1 d . .
H63 H 0.8519 0.9142 0.0046 0.045 Uiso 1 1 calc R .
C59 C 0.2448(5) 0.9391(2) 0.16631(19) 0.0293(12) Uani 1 1 d . .
H59 H 0.2432 0.9689 0.1905 0.035 Uiso 1 1 calc R .
C58 C 0.1257(5) 0.9241(2) 0.1364(2) 0.0328(12) Uani 1 1 d . .
H58 H 0.0434 0.9447 0.1393 0.039 Uiso 1 1 calc R .
C57 C 0.1260(5) 0.8798(2) 0.1027(2) 0.0316(12) Uani 1 1 d . .
H57 H 0.0437 0.8696 0.0826 0.038 Uiso 1 1 calc R .
Cl1 Cl 0.1104(2) 0.95408(8) -0.04592(8) 0.0673(5) Uani 1 1 d . U
Cl2 Cl 0.0850(2) 0.83248(7) -0.03010(7) 0.0658(5) Uani 1 1 d . U
C67 C 0.1108(10) 0.8837(4) -0.0709(3) 0.080(3) Uani 1 1 d . U
H67A H 0.0390 0.8811 -0.1000 0.096 Uiso 1 1 calc R .
H67B H 0.2004 0.8770 -0.0846 0.096 Uiso 1 1 calc R .

loop_
_atom_site_aniso_label
_atom_site_aniso_U_11
_atom_site_aniso_U_22
_atom_site_aniso_U_33
_atom_site_aniso_U_23
_atom_site_aniso_U_13
_atom_site_aniso_U_12
U1 0.00966(8) 0.01233(9) 0.00999(8) 0.00092(6) 0.00035(5) -0.00078(6)
P2 0.0119(5) 0.0116(5) 0.0114(5) -0.0003(4) 0.0004(4) -0.0007(4)
P4 0.0148(5) 0.0138(5) 0.0115(5) -0.0002(4) -0.0018(4) -0.0015(4)
P1 0.0151(5) 0.0154(6) 0.0097(5) 0.0002(4) 0.0005(4) -0.0026(4)
P3 0.0123(5) 0.0119(5) 0.0107(5) 0.0009(4) 0.0001(4) 0.0003(4)
P5 0.0157(5) 0.0136(5) 0.0108(5) 0.0008(4) -0.0014(4) -0.0013(4)
O3 0.0183(16) 0.0183(16) 0.0133(14) 0.0028(13) -0.0002(12) -0.0018(13)
O2 0.0160(16) 0.0262(18) 0.0184(15) 0.0051(14) 0.0054(12) 0.0004(13)
O1 0.0182(16) 0.0231(17) 0.0141(15) -0.0021(13) 0.0008(12) 0.0019(13)
O5 0.0140(14) 0.0123(15) 0.0122(14) 0.0022(12) -0.0017(11) -0.0014(12)
O4 0.0194(16) 0.0123(15) 0.0117(14) -0.0006(12) 0.0007(11) -0.0033(12)
O6 0.0241(17) 0.0143(16) 0.0142(15) 0.0005(13) -0.0063(12) -0.0041(13)
O7 0.0207(16) 0.0145(15) 0.0114(14) 0.0004(12) -0.0032(12) -0.0040(13)
N2 0.020(2) 0.0122(18) 0.0146(18) 0.0014(15) -0.0037(14) -0.0069(15)
N1 0.0147(18) 0.0141(18) 0.0135(17) 0.0013(15) 0.0009(14) -0.0018(15)
C19 0.014(2) 0.011(2) 0.016(2) -0.0020(17) -0.0004(16) 0.0002(17)
C43 0.017(2) 0.019(2) 0.014(2) 0.0036(18) 0.0011(17) 0.0039(18)
C1 0.018(2) 0.016(2) 0.018(2) 0.0030(18) 0.0018(17) -0.0007(18)
C7 0.021(2) 0.018(2) 0.0105(19) 0.0022(18) 0.0006(16) -0.0043(18)
C42 0.022(2) 0.014(2) 0.023(2) 0.0028(19) -0.0007(18) 0.0007(19)
C31 0.014(2) 0.018(2) 0.0113(19) -0.0012(18) -0.0009(16) 0.0018(18)
C37 0.015(2) 0.018(2) 0.0103(19) -0.0004(17) 0.0032(16) 0.0038(17)
C25 0.010(2) 0.016(2) 0.018(2) -0.0023(18) 0.0028(16) -0.0006(17)
C62 0.028(3) 0.026(3) 0.028(3) 0.004(2) 0.011(2) 0.002(2)
C20 0.017(2) 0.023(2) 0.020(2) 0.003(2) 0.0001(17) 0.0009(19)
C61 0.025(2) 0.010(2) 0.013(2) -0.0001(17) 0.0020(17) -0.0013(18)
C54 0.018(2) 0.027(3) 0.020(2) -0.002(2) -0.0003(18) 0.000(2)
C21 0.014(2) 0.025(3) 0.024(2) -0.002(2) 0.0058(18) -0.0028(19)
C39 0.032(3) 0.017(2) 0.020(2) 0.0008(19) -0.0041(19) 0.007(2)
C36 0.020(2) 0.020(2) 0.019(2) 0.0021(19) 0.0035(18) 0.0006(19)
C22 0.014(2) 0.021(2) 0.031(3) -0.007(2) 0.0015(19) 0.0007(19)
C38 0.020(2) 0.017(2) 0.016(2) -0.0030(18) 0.0007(17) -0.0010(19)
C44 0.024(2) 0.021(2) 0.016(2) -0.0019(19) -0.0009(18) 0.006(2)
C49 0.019(2) 0.019(2) 0.0082(19) -0.0026(17) -0.0007(16) 0.0046(18)
C35 0.030(3) 0.023(3) 0.024(2) -0.005(2) 0.004(2) -0.003(2)
C2 0.019(2) 0.022(2) 0.017(2) 0.0024(19) 0.0001(17) -0.0004(19)
C14 0.023(2) 0.018(2) 0.016(2) -0.0013(19) -0.0003(18) -0.0017(19)
C13 0.021(2) 0.011(2) 0.012(2) -0.0013(17) 0.0020(16) 0.0017(18)
C15 0.028(3) 0.024(3) 0.011(2) -0.0008(19) 0.0008(18) 0.003(2)
C4 0.018(2) 0.021(3) 0.038(3) 0.007(2) 0.007(2) 0.001(2)
C27 0.021(2) 0.018(2) 0.029(3) -0.001(2) -0.0004(19) 0.004(2)
C16 0.030(3) 0.014(2) 0.018(2) 0.0049(19) 0.0084(19) 0.002(2)
C17 0.024(2) 0.017(2) 0.022(2) -0.0054(19) 0.0071(19) -0.0053(19)
C26 0.022(2) 0.019(2) 0.018(2) -0.0012(19) -0.0002(18) 0.0028(19)
C48 0.017(2) 0.031(3) 0.028(3) 0.004(2) 0.0024(19) -0.003(2)
C18 0.023(2) 0.015(2) 0.013(2) -0.0027(18) 0.0032(17) -0.0001(19)
C6 0.024(3) 0.027(3) 0.020(2) -0.003(2) -0.0056(19) 0.001(2)
C40 0.023(2) 0.028(3) 0.020(2) -0.002(2) -0.0065(19) 0.012(2)
C41 0.021(2) 0.026(3) 0.023(2) -0.001(2) -0.0090(19) 0.000(2)
C30 0.019(2) 0.018(2) 0.020(2) 0.0016(19) 0.0013(17) 0.0014(19)
C66 0.031(3) 0.021(3) 0.020(2) 0.000(2) -0.0033(19) -0.005(2)
C23 0.019(2) 0.018(2) 0.029(3) -0.001(2) -0.0068(19) 0.0011(19)
C3 0.030(3) 0.024(3) 0.021(2) 0.002(2) 0.008(2) 0.004(2)
C11 0.032(3) 0.025(3) 0.031(3) -0.004(2) 0.010(2) 0.001(2)
C64 0.061(4) 0.026(3) 0.020(2) 0.002(2) 0.015(2) -0.004(3)
C33 0.023(3) 0.044(3) 0.029(3) 0.000(3) 0.014(2) -0.004(2)
C9 0.024(3) 0.027(3) 0.037(3) -0.006(2) -0.005(2) -0.010(2)
C5 0.019(2) 0.029(3) 0.032(3) -0.002(2) -0.009(2) 0.000(2)
C50 0.024(2) 0.021(2) 0.014(2) -0.0040(19) -0.0011(17) 0.001(2)
C28 0.022(2) 0.015(2) 0.028(2) -0.007(2) 0.0035(19) 0.0005(19)
C53 0.017(2) 0.042(3) 0.024(2) -0.005(2) 0.0030(19) -0.002(2)
C34 0.030(3) 0.030(3) 0.021(2) -0.007(2) 0.008(2) 0.007(2)
C29 0.025(2) 0.024(3) 0.018(2) -0.007(2) -0.0013(18) -0.003(2)
C12 0.021(2) 0.026(3) 0.036(3) -0.005(2) 0.005(2) -0.003(2)
C10 0.040(3) 0.018(2) 0.018(2) -0.004(2) -0.001(2) 0.000(2)
C24 0.017(2) 0.020(2) 0.017(2) 0.0034(19) -0.0002(17) 0.0016(19)
C55 0.020(2) 0.016(2) 0.015(2) 0.0042(18) 0.0014(17) -0.0013(18)
C60 0.024(2) 0.020(2) 0.019(2) 0.0008(19) 0.0002(18) -0.001(2)
C46 0.047(3) 0.039(3) 0.022(3) -0.001(2) 0.010(2) 0.022(3)
C45 0.045(3) 0.024(3) 0.022(2) -0.006(2) -0.004(2) 0.010(2)
C56 0.022(2) 0.030(3) 0.023(2) 0.000(2) 0.0010(19) 0.000(2)
C32 0.025(3) 0.025(3) 0.025(2) -0.003(2) 0.007(2) -0.003(2)
C65 0.051(3) 0.021(3) 0.015(2) 0.003(2) -0.001(2) -0.003(2)
C51 0.034(3) 0.028(3) 0.019(2) -0.002(2) 0.000(2) 0.011(2)
C47 0.033(3) 0.041(3) 0.037(3) 0.009(3) 0.019(2) 0.015(3)
C8 0.019(2) 0.023(3) 0.031(3) -0.002(2) 0.0018(19) -0.004(2)
C52 0.019(2) 0.044(3) 0.021(2) -0.010(2) -0.0016(19) 0.013(2)
C63 0.038(3) 0.037(3) 0.043(3) 0.002(3) 0.025(3) -0.003(3)
C59 0.041(3) 0.021(3) 0.026(3) -0.002(2) 0.005(2) 0.005(2)
C58 0.024(3) 0.039(3) 0.036(3) 0.004(3) 0.008(2) 0.009(2)
C57 0.021(3) 0.042(3) 0.032(3) 0.000(3) 0.001(2) 0.001(2)
Cl1 0.0739(12) 0.0459(10) 0.0854(13) 0.0149(10) 0.0246(10) -0.0115(9)
Cl2 0.0914(14) 0.0419(9) 0.0570(10) -0.0044(8) -0.0300(10) 0.0136(9)
C67 0.118(7) 0.092(5) 0.034(3) -0.028(3) 0.020(4) -0.061(5)

loop_
_atom_type_symbol
_atom_type_description
_atom_type_scat_dispersion_real
_atom_type_scat_dispersion_imag
_atom_type_scat_source
C C 0.0033 0.0016 'International Tables Vol C Tables 4.2.6.8 and 6.1.1.4'
H H 0.0000 0.0000 'International Tables Vol C Tables 4.2.6.8 and 6.1.1.4'
Cl Cl 0.1484 0.1585 'International Tables Vol C Tables 4.2.6.8 and 6.1.1.4'
N N 0.0061 0.0033 'International Tables Vol C Tables 4.2.6.8 and 6.1.1.4'
O O 0.0106 0.0060 'International Tables Vol C Tables 4.2.6.8 and 6.1.1.4'
P P 0.1023 0.0942 'International Tables Vol C Tables 4.2.6.8 and 6.1.1.4'
U U -9.6767 9.6646 'International Tables Vol C Tables 4.2.6.8 and 6.1.1.4'

loop_
_exptl_crystal_face_index_h
_exptl_crystal_face_index_k
_exptl_crystal_face_index_l
_exptl_crystal_face_perp_dist
_exptl_oxdiff_crystal_face_indexfrac_h
_exptl_oxdiff_crystal_face_indexfrac_k
_exptl_oxdiff_crystal_face_indexfrac_l
_exptl_oxdiff_crystal_face_x
_exptl_oxdiff_crystal_face_y
_exptl_oxdiff_crystal_face_z
-1 4 -36 0.0696 -0.9995 3.9988 -35.9968 -0.2140 -0.9213 0.3128
1 -4 36 0.0513 0.9995 -3.9988 35.9968 0.2140 0.9213 -0.3128
14 3 -6 0.5838 13.9997 3.0013 -6.0026 0.0840 0.3041 0.9713
-14 -2 2 0.5802 -13.9996 -2.0014 2.0031 -0.0917 -0.4079 -0.9276
0 -33 -4 0.0600 -0.0005 -33.0015 -4.0075 -0.9686 0.2129 -0.0688
-1 33 4 0.0140 -0.9995 33.0014 4.0077 0.9648 -0.2468 0.0045

loop_
_geom_angle_atom_site_label_1
_geom_angle_atom_site_label_2
_geom_angle_atom_site_label_3
_geom_angle
O3 U1 O4 73.52(10)
O3 U1 O7 72.02(10)
O2 U1 O3 91.44(12)
O2 U1 O5 87.53(12)
O2 U1 O4 92.37(13)
O2 U1 O6 96.20(13)
O2 U1 O7 87.74(13)
O1 U1 O3 87.96(12)
O1 U1 O2 179.10(15)
O1 U1 O5 92.61(12)
O1 U1 O4 86.82(13)
O1 U1 O6 84.68(12)
O1 U1 O7 92.71(12)
O5 U1 O3 146.59(10)
O5 U1 O4 73.17(9)
O5 U1 O7 141.19(9)
O4 U1 O7 145.53(9)
O6 U1 O3 143.81(10)
O6 U1 O5 69.28(10)
O6 U1 O4 140.97(10)
O6 U1 O7 73.01(10)
O4 P2 N1 117.49(18)
O4 P2 C19 108.84(18)
O4 P2 C25 108.84(18)
N1 P2 C19 109.23(19)
N1 P2 C25 106.2(2)
C19 P2 C25 105.57(19)
O6 P4 N2 116.23(18)
O6 P4 C43 107.75(19)
O6 P4 C49 107.9(2)
N2 P4 C43 108.0(2)
N2 P4 C49 109.0(2)
C49 P4 C43 107.64(19)
O3 P1 C1 110.62(19)
O3 P1 C7 112.11(19)
O3 P1 C13 109.86(19)
C1 P1 C7 109.8(2)
C1 P1 C13 108.5(2)
C7 P1 C13 105.75(19)
O5 P3 N1 117.68(17)
O5 P3 C31 108.39(19)
O5 P3 C37 108.21(18)
N1 P3 C31 110.64(19)
N1 P3 C37 107.6(2)
C31 P3 C37 103.31(19)
O7 P5 N2 116.12(18)
O7 P5 C61 111.23(18)
O7 P5 C55 107.55(19)
N2 P5 C61 104.6(2)
N2 P5 C55 113.0(2)
C55 P5 C61 103.6(2)
P1 O3 U1 173.03(19)
P3 O5 U1 134.32(16)
P2 O4 U1 134.48(16)
P4 O6 U1 141.44(17)
P5 O7 U1 136.74(16)
P4 N2 P5 121.0(2)
P3 N1 P2 123.4(2)
C20 C19 P2 120.3(3)
C24 C19 P2 120.6(3)
C24 C19 C20 119.1(4)
C44 C43 P4 122.8(3)
C44 C43 C48 118.4(4)
C48 C43 P4 118.5(4)
C2 C1 P1 118.5(3)
C6 C1 P1 123.3(4)
C6 C1 C2 118.3(4)
C12 C7 P1 116.2(3)
C8 C7 P1 125.2(4)
C8 C7 C12 118.6(4)
C37 C42 H42 120.0
C41 C42 H42 120.0
C41 C42 C37 120.0(4)
C36 C31 P3 119.7(3)
C32 C31 P3 121.6(4)
C32 C31 C36 118.6(4)
C42 C37 P3 119.6(3)
C38 C37 P3 121.4(3)
C38 C37 C42 119.0(4)
C26 C25 P2 121.1(3)
C26 C25 C30 118.8(4)
C30 C25 P2 120.1(3)
C61 C62 H62 119.7
C63 C62 H62 119.7
C63 C62 C61 120.6(5)
C19 C20 H20 119.6
C21 C20 C19 120.8(4)
C21 C20 H20 119.6
C62 C61 P5 119.4(3)
C62 C61 C66 118.8(4)
C66 C61 P5 121.8(3)
C49 C54 H54 120.1
C53 C54 H54 120.1
C53 C54 C49 119.9(5)
C20 C21 H21 120.3
C20 C21 C22 119.4(4)
C22 C21 H21 120.3
C38 C39 H39 120.4
C40 C39 H39 120.4
C40 C39 C38 119.2(4)
C31 C36 H36 119.9
C35 C36 C31 120.2(4)
C35 C36 H36 119.9
C21 C22 H22 120.0
C23 C22 C21 120.1(4)
C23 C22 H22 120.0
C37 C38 H38 119.5
C39 C38 C37 121.1(4)
C39 C38 H38 119.5
C43 C44 H44 119.5
C43 C44 C45 121.0(5)
C45 C44 H44 119.5
C54 C49 P4 122.4(3)
C50 C49 P4 118.5(3)
C50 C49 C54 119.0(4)
C36 C35 H35 119.7
C34 C35 C36 120.7(5)
C34 C35 H35 119.7
C1 C2 H2 119.5
C3 C2 C1 120.9(4)
C3 C2 H2 119.5
C13 C14 H14 120.1
C15 C14 H14 120.1
C15 C14 C13 119.8(4)
C14 C13 P1 122.0(3)
C18 C13 P1 118.3(3)
C18 C13 C14 119.7(4)
C14 C15 H15 119.9
C16 C15 C14 120.1(4)
C16 C15 H15 119.9
C3 C4 H4 120.1
C3 C4 C5 119.8(4)
C5 C4 H4 120.1
C26 C27 H27 120.0
C28 C27 H27 120.0
C28 C27 C26 120.0(4)
C15 C16 H16 119.9
C15 C16 C17 120.2(4)
C17 C16 H16 119.9
C16 C17 H17 119.9
C16 C17 C18 120.1(4)
C18 C17 H17 119.9
C25 C26 C27 120.4(4)
C25 C26 H26 119.8
C27 C26 H26 119.8
C43 C48 H48 120.0
C47 C48 C43 120.0(5)
C47 C48 H48 120.0
C13 C18 H18 120.0
C17 C18 C13 119.9(4)
C17 C18 H18 120.0
C1 C6 H6 119.8
C5 C6 C1 120.4(4)
C5 C6 H6 119.8
C39 C40 H40 119.7
C39 C40 C41 120.6(4)
C41 C40 H40 119.7
C42 C41 H41 120.0
C40 C41 C42 120.0(4)
C40 C41 H41 120.0
C25 C30 H30 119.7
C29 C30 C25 120.6(4)
C29 C30 H30 119.7
C61 C66 H66 120.0
C65 C66 C61 119.9(5)
C65 C66 H66 120.0
C22 C23 H23 119.8
C22 C23 C24 120.4(4)
C24 C23 H23 119.8
C2 C3 H3 120.0
C4 C3 C2 120.0(4)
C4 C3 H3 120.0
C12 C11 H11 120.4
C10 C11 H11 120.4
C10 C11 C12 119.1(5)
C65 C64 H64 120.3
C65 C64 C63 119.5(5)
C63 C64 H64 120.3
C34 C33 H33 119.9
C34 C33 C32 120.1(5)
C32 C33 H33 119.9
C10 C9 H9 119.6
C10 C9 C8 120.7(5)
C8 C9 H9 119.6
C4 C5 H5 119.7
C6 C5 C4 120.6(4)
C6 C5 H5 119.7
C49 C50 H50 119.7
C51 C50 C49 120.7(5)
C51 C50 H50 119.7
C27 C28 H28 119.8
C27 C28 C29 120.4(4)
C29 C28 H28 119.8
C54 C53 H53 119.9
C52 C53 C54 120.1(5)
C52 C53 H53 119.9
C35 C34 C33 119.9(4)
C35 C34 H34 120.1
C33 C34 H34 120.1
C30 C29 C28 119.7(4)
C30 C29 H29 120.1
C28 C29 H29 120.1
C7 C12 H12 119.2
C11 C12 C7 121.6(5)
C11 C12 H12 119.2
C11 C10 C9 119.9(5)
C11 C10 H10 120.1
C9 C10 H10 120.1
C19 C24 H24 120.0
C23 C24 C19 120.1(4)
C23 C24 H24 120.0
C60 C55 P5 122.3(3)
C60 C55 C56 119.1(4)
C56 C55 P5 118.3(4)
C55 C60 H60 119.9
C55 C60 C59 120.2(4)
C59 C60 H60 119.9
C45 C46 H46 120.1
C47 C46 H46 120.1
C47 C46 C45 119.9(5)
C44 C45 H45 120.0
C46 C45 C44 119.9(5)
C46 C45 H45 120.0
C55 C56 H56 120.0
C57 C56 C55 120.0(5)
C57 C56 H56 120.0
C31 C32 C33 120.5(5)
C31 C32 H32 119.7
C33 C32 H32 119.7
C66 C65 H65 119.6
C64 C65 C66 120.7(5)
C64 C65 H65 119.6
C50 C51 H51 120.1
C50 C51 C52 119.9(5)
C52 C51 H51 120.1
C48 C47 H47 119.6
C46 C47 C48 120.8(5)
C46 C47 H47 119.6
C7 C8 C9 120.1(5)
C7 C8 H8 120.0
C9 C8 H8 120.0
C53 C52 C51 120.4(5)
C53 C52 H52 119.8
C51 C52 H52 119.8
C62 C63 H63 119.8
C64 C63 C62 120.4(5)
C64 C63 H63 119.8
C60 C59 H59 120.1
C58 C59 C60 119.8(5)
C58 C59 H59 120.1
C59 C58 H58 119.8
C57 C58 C59 120.4(5)
C57 C58 H58 119.8
C56 C57 H57 119.8
C58 C57 C56 120.3(5)
C58 C57 H57 119.8
Cl1 C67 H67A 108.2
Cl1 C67 H67B 108.2
Cl2 C67 Cl1 116.3(4)
Cl2 C67 H67A 108.2
Cl2 C67 H67B 108.2
H67A C67 H67B 107.4

loop_
_geom_bond_atom_site_label_1
_geom_bond_atom_site_label_2
_geom_bond_distance
U1 O3 2.387(3)
U1 O2 1.767(3)
U1 O1 1.764(3)
U1 O5 2.378(3)
U1 O4 2.403(3)
U1 O6 2.375(3)
U1 O7 2.429(3)
P2 O4 1.518(3)
P2 N1 1.596(3)
P2 C19 1.808(4)
P2 C25 1.808(4)
P4 O6 1.520(3)
P4 N2 1.594(4)
P4 C43 1.808(4)
P4 C49 1.803(4)
P1 O3 1.500(3)
P1 C1 1.803(5)
P1 C7 1.805(5)
P1 C13 1.807(4)
P3 O5 1.514(3)
P3 N1 1.589(4)
P3 C31 1.805(4)
P3 C37 1.808(4)
P5 O7 1.523(3)
P5 N2 1.600(4)
P5 C61 1.814(4)
P5 C55 1.809(5)
C19 C20 1.393(6)
C19 C24 1.392(6)
C43 C44 1.382(6)
C43 C48 1.404(6)
C1 C2 1.400(6)
C1 C6 1.396(6)
C7 C12 1.393(6)
C7 C8 1.386(6)
C42 H42 0.9500
C42 C37 1.397(6)
C42 C41 1.391(6)
C31 C36 1.400(6)
C31 C32 1.387(6)
C37 C38 1.390(6)
C25 C26 1.393(6)
C25 C30 1.404(6)
C62 H62 0.9500
C62 C61 1.391(6)
C62 C63 1.389(7)
C20 H20 0.9500
C20 C21 1.390(6)
C61 C66 1.397(6)
C54 H54 0.9500
C54 C49 1.402(6)
C54 C53 1.390(7)
C21 H21 0.9500
C21 C22 1.391(7)
C39 H39 0.9500
C39 C38 1.390(6)
C39 C40 1.383(7)
C36 H36 0.9500
C36 C35 1.389(6)
C22 H22 0.9500
C22 C23 1.383(7)
C38 H38 0.9500
C44 H44 0.9500
C44 C45 1.396(6)
C49 C50 1.399(6)
C35 H35 0.9500
C35 C34 1.367(7)
C2 H2 0.9500
C2 C3 1.384(6)
C14 H14 0.9500
C14 C13 1.393(6)
C14 C15 1.392(6)
C13 C18 1.393(6)
C15 H15 0.9500
C15 C16 1.380(7)
C4 H4 0.9500
C4 C3 1.379(7)
C4 C5 1.384(7)
C27 H27 0.9500
C27 C26 1.399(6)
C27 C28 1.373(6)
C16 H16 0.9500
C16 C17 1.386(6)
C17 H17 0.9500
C17 C18 1.387(6)
C26 H26 0.9500
C48 H48 0.9500
C48 C47 1.401(7)
C18 H18 0.9500
C6 H6 0.9500
C6 C5 1.382(7)
C40 H40 0.9500
C40 C41 1.385(7)
C41 H41 0.9500
C30 H30 0.9500
C30 C29 1.384(6)
C66 H66 0.9500
C66 C65 1.395(7)
C23 H23 0.9500
C23 C24 1.389(6)
C3 H3 0.9500
C11 H11 0.9500
C11 C12 1.388(7)
C11 C10 1.384(7)
C64 H64 0.9500
C64 C65 1.378(8)
C64 C63 1.383(8)
C33 H33 0.9500
C33 C34 1.383(7)
C33 C32 1.392(7)
C9 H9 0.9500
C9 C10 1.384(7)
C9 C8 1.390(7)
C5 H5 0.9500
C50 H50 0.9500
C50 C51 1.380(7)
C28 H28 0.9500
C28 C29 1.397(7)
C53 H53 0.9500
C53 C52 1.385(8)
C34 H34 0.9500
C29 H29 0.9500
C12 H12 0.9500
C10 H10 0.9500
C24 H24 0.9500
C55 C60 1.394(6)
C55 C56 1.402(6)
C60 H60 0.9500
C60 C59 1.399(7)
C46 H46 0.9500
C46 C45 1.388(8)
C46 C47 1.361(8)
C45 H45 0.9500
C56 H56 0.9500
C56 C57 1.397(7)
C32 H32 0.9500
C65 H65 0.9500
C51 H51 0.9500
C51 C52 1.387(7)
C47 H47 0.9500
C8 H8 0.9500
C52 H52 0.9500
C63 H63 0.9500
C59 H59 0.9500
C59 C58 1.388(7)
C58 H58 0.9500
C58 C57 1.373(8)
C57 H57 0.9500
Cl1 C67 1.792(8)
Cl2 C67 1.651(8)
C67 H67A 0.9900
C67 H67B 0.9900

loop_
_geom_torsion_atom_site_label_1
_geom_torsion_atom_site_label_2
_geom_torsion_atom_site_label_3
_geom_torsion_atom_site_label_4
_geom_torsion
P2 C19 C20 C21 179.0(4)
P2 C19 C24 C23 -179.1(3)
P2 C25 C26 C27 -177.8(3)
P2 C25 C30 C29 178.5(3)
P4 C43 C44 C45 174.0(4)
P4 C43 C48 C47 -174.5(4)
P4 C49 C50 C51 179.6(3)
P1 C1 C2 C3 179.4(4)
P1 C1 C6 C5 179.9(4)
P1 C7 C12 C11 -178.8(4)
P1 C7 C8 C9 177.9(4)
P1 C13 C18 C17 179.6(3)
P3 C31 C36 C35 -174.2(4)
P3 C31 C32 C33 174.7(4)
P3 C37 C38 C39 -178.2(3)
P5 C61 C66 C65 178.6(4)
P5 C55 C60 C59 171.9(4)
P5 C55 C56 C57 -170.3(4)
O3 P1 C1 C2 2.6(4)
O3 P1 C1 C6 -178.2(4)
O3 P1 C7 C12 -58.3(4)
O3 P1 C7 C8 122.4(4)
O3 P1 C13 C14 163.6(4)
O3 P1 C13 C18 -16.6(4)
O5 P3 N1 P2 -21.5(3)
O5 P3 C31 C36 -28.9(4)
O5 P3 C31 C32 154.9(4)
O5 P3 C37 C42 46.8(4)
O5 P3 C37 C38 -134.7(3)
O4 P2 N1 P3 19.9(3)
O4 P2 C19 C20 -167.6(3)
O4 P2 C19 C24 12.2(4)
O4 P2 C25 C26 126.1(4)
O4 P2 C25 C30 -53.6(4)
O6 P4 N2 P5 14.6(3)
O6 P4 C43 C44 155.8(4)
O6 P4 C43 C48 -29.9(4)
O6 P4 C49 C54 164.9(3)
O6 P4 C49 C50 -13.9(4)
O7 P5 N2 P4 -41.2(3)
O7 P5 C61 C62 -94.9(4)
O7 P5 C61 C66 85.9(4)
O7 P5 C55 C60 151.8(4)
O7 P5 C55 C56 -33.9(4)
N2 P4 O6 U1 25.9(4)
N2 P4 C43 C44 -77.9(4)
N2 P4 C43 C48 96.4(4)
N2 P4 C49 C54 37.8(4)
N2 P4 C49 C50 -140.9(3)
N2 P5 O7 U1 39.0(3)
N2 P5 C61 C62 31.2(4)
N2 P5 C61 C66 -148.0(4)
N2 P5 C55 C60 22.3(4)
N2 P5 C55 C56 -163.5(3)
N1 P2 O4 U1 -39.6(3)
N1 P2 C19 C20 -38.2(4)
N1 P2 C19 C24 141.6(4)
N1 P2 C25 C26 -1.3(4)
N1 P2 C25 C30 179.0(3)
N1 P3 O5 U1 43.5(3)
N1 P3 C31 C36 -159.4(3)
N1 P3 C31 C32 24.5(4)
N1 P3 C37 C42 174.9(3)
N1 P3 C37 C38 -6.6(4)
C19 P2 O4 U1 85.1(3)
C19 P2 N1 P3 -104.6(3)
C19 P2 C25 C26 -117.2(4)
C19 P2 C25 C30 63.1(4)
C19 C20 C21 C22 0.2(7)
C43 P4 O6 U1 147.2(3)
C43 P4 N2 P5 -106.6(3)
C43 P4 C49 C54 -79.1(4)
C43 P4 C49 C50 102.1(4)
C43 C44 C45 C46 0.4(7)
C43 C48 C47 C46 0.1(8)
C1 P1 C7 C12 178.4(3)
C1 P1 C7 C8 -1.0(5)
C1 P1 C13 C14 -75.3(4)
C1 P1 C13 C18 104.4(4)
C1 C2 C3 C4 1.8(7)
C1 C6 C5 C4 -0.2(8)
C7 P1 C1 C2 126.8(4)
C7 P1 C1 C6 -53.9(5)
C7 P1 C13 C14 42.5(4)
C7 P1 C13 C18 -137.8(4)
C42 C37 C38 C39 0.3(6)
C31 P3 O5 U1 -82.9(3)
C31 P3 N1 P2 103.9(3)
C31 P3 C37 C42 -68.0(4)
C31 P3 C37 C38 110.5(4)
C31 C36 C35 C34 -0.9(7)
C37 P3 O5 U1 165.7(2)
C37 P3 N1 P2 -143.9(2)
C37 P3 C31 C36 85.7(4)
C37 P3 C31 C32 -90.4(4)
C37 C42 C41 C40 0.4(7)
C25 P2 O4 U1 -160.3(2)
C25 P2 N1 P3 142.0(2)
C25 P2 C19 C20 75.7(4)
C25 P2 C19 C24 -104.5(4)
C25 C30 C29 C28 -0.2(7)
C62 C61 C66 C65 -0.6(7)
C20 C19 C24 C23 0.7(7)
C20 C21 C22 C23 0.6(7)
C61 P5 O7 U1 158.5(2)
C61 P5 N2 P4 -164.2(3)
C61 P5 C55 C60 -90.3(4)
C61 P5 C55 C56 83.9(4)
C61 C62 C63 C64 1.3(8)
C61 C66 C65 C64 0.5(7)
C54 C49 C50 C51 0.9(6)
C54 C53 C52 C51 0.7(7)
C21 C22 C23 C24 -0.8(7)
C39 C40 C41 C42 0.0(7)
C36 C31 C32 C33 -1.5(7)
C36 C35 C34 C33 -0.8(8)
C22 C23 C24 C19 0.1(7)
C38 C39 C40 C41 -0.2(7)
C44 C43 C48 C47 0.0(7)
C49 P4 O6 U1 -96.8(3)
C49 P4 N2 P5 136.7(3)
C49 P4 C43 C44 39.7(4)
C49 P4 C43 C48 -146.0(4)
C49 C54 C53 C52 0.9(7)
C49 C50 C51 C52 0.7(7)
C2 C1 C6 C5 -0.9(7)
C14 C13 C18 C17 -0.7(7)
C14 C15 C16 C17 -1.7(7)
C13 P1 C1 C2 -118.0(4)
C13 P1 C1 C6 61.2(4)
C13 P1 C7 C12 61.4(4)
C13 P1 C7 C8 -117.9(4)
C13 C14 C15 C16 1.2(7)
C15 C14 C13 P1 179.7(3)
C15 C14 C13 C18 0.0(7)
C15 C16 C17 C18 1.0(7)
C27 C28 C29 C30 1.0(7)
C16 C17 C18 C13 0.2(7)
C26 C25 C30 C29 -1.2(6)
C26 C27 C28 C29 -0.3(7)
C48 C43 C44 C45 -0.3(7)
C6 C1 C2 C3 0.1(7)
C40 C39 C38 C37 0.1(7)
C41 C42 C37 P3 178.0(3)
C41 C42 C37 C38 -0.6(6)
C30 C25 C26 C27 1.9(6)
C3 C4 C5 C6 2.1(8)
C5 C4 C3 C2 -2.9(7)
C50 C51 C52 C53 -1.5(7)
C28 C27 C26 C25 -1.2(7)
C53 C54 C49 P4 179.6(3)
C53 C54 C49 C50 -1.6(6)
C34 C33 C32 C31 -0.2(8)
C12 C7 C8 C9 -1.4(7)
C12 C11 C10 C9 -0.8(7)
C10 C11 C12 C7 0.6(8)
C10 C9 C8 C7 1.2(8)
C24 C19 C20 C21 -0.9(7)
C55 P5 O7 U1 -88.7(3)
C55 P5 N2 P4 83.7(3)
C55 P5 C61 C62 149.8(4)
C55 P5 C61 C66 -29.4(4)
C55 C60 C59 C58 -0.9(7)
C55 C56 C57 C58 -2.6(8)
C60 C55 C56 C57 4.1(7)
C60 C59 C58 C57 2.4(8)
C45 C46 C47 C48 0.0(8)
C56 C55 C60 C59 -2.3(7)
C32 C31 C36 C35 2.0(7)
C32 C33 C34 C35 1.3(8)
C65 C64 C63 C62 -1.4(8)
C47 C46 C45 C44 -0.3(8)
C8 C7 C12 C11 0.6(7)
C8 C9 C10 C11 -0.1(8)
C63 C62 C61 P5 -179.5(4)
C63 C62 C61 C66 -0.2(7)
C63 C64 C65 C66 0.5(8)
C59 C58 C57 C56 -0.6(8)
